data_2103350
loop_
_publ_author_name
'Marsh, Richard E.'

_publ_section_title
;
 The space groups of point group <i>C</i>~3~: some corrections, some
 comments
;
_journal_issue 5
_journal_name_full 'Acta Crystallographica Section B'
_journal_page_first 893
_journal_page_last 899
_journal_paper_doi 10.1107/S0108768102011758
_journal_volume 58
_journal_year 2002
_chemical_formula_moiety 'C22 H28 Fe2'
_chemical_formula_sum 'C22 H28 Fe2'
_symmetry_cell_setting trigonal
_symmetry_space_group_name_H-M 'P 31 2 1'
_cell_angle_alpha 90.00
_cell_angle_beta 90.00
_cell_angle_gamma 120.00
_cell_formula_units_Z 3
_cell_length_a 8.059
_cell_length_b 8.059
_cell_length_c 25.187
_cell_volume 1416.672
_cod_data_source_file bk0117.cif
_cod_data_source_block CACSOO
_cod_depositor_comments
;
 Adding the _cell_formula_units_Z and _chemical_formula_moiety data items
 after consulting the original publication.

 Antanas Vaitkus,
 2017-08-03
;
_cod_database_code 2103350

loop_
_atom_site_label
_atom_site_fract_x
_atom_site_fract_y
_atom_site_fract_z
Fe -0.0076 0.3899 0.2147
C1 0.1034 0.6806 0.2350
C2 -0.0903 0.5954 0.2289
C3 -0.1761 0.4469 0.2643
C4 -0.0239 0.4338 0.2954
C5 0.1410 0.5850 0.2754
C11 0.1868 0.3158 0.1696
C12 0.0902 0.2060 0.2164
C13 -0.1104 0.1060 0.2150
C17 0.4042 0.4562 0.1723
C18 0.2054 0.1849 0.2627
C19 -0.2430 -0.0404 0.2569
